data_9002728
loop_
_publ_author_name
'Krause, W.'
'Bernhardt, H. J.'
'McCammon, C. A.'
'Effenberger, H.'

_publ_section_title
;Neustadtelite and cobaltneustadtelite, the Fe- and Co- analogues of
 medenbachite
;
_journal_name_full 'American Mineralogist'
_journal_page_first 726
_journal_page_last 738
_journal_volume 87
_journal_year 2002
_chemical_formula_sum 'As2 Bi2 Cu Fe H3 O12'
_chemical_name_mineral Medenbachite
_space_group_IT_number 2
_symmetry_space_group_name_Hall '-P 1'
_symmetry_space_group_name_H-M 'P -1'
_cell_angle_alpha 83.50
_cell_angle_beta 71.04
_cell_angle_gamma 85.15
_cell_formula_units_Z 2
_cell_length_a 9.162
_cell_length_b 6.178
_cell_length_c 9.341
_cell_volume 496.185
_database_code_amcsd 0002817
_exptl_crystal_density_diffrn 5.905
_cod_original_formula_sum 'Bi2 Fe Cu As2 O12 H3'
_cod_database_code 9002728

loop_
_space_group_symop_operation_xyz
x,y,z
-x,-y,-z

loop_
_atom_site_aniso_label
_atom_site_aniso_U_11
_atom_site_aniso_U_22
_atom_site_aniso_U_33
_atom_site_aniso_U_12
_atom_site_aniso_U_13
_atom_site_aniso_U_23
Bi12 0.03080 0.01600 0.01170 -0.00150 -0.00660 -0.00160
Bi1 0.05000 0.04800 0.03200 -0.00800 -0.01100 0.00200
Bi2 0.05300 0.03900 0.02900 -0.00300 -0.01100 -0.00500
FeM1 0.02400 0.02700 0.02100 0.00000 -0.00800 -0.00200
CuM2 0.02700 0.02200 0.02500 0.00400 -0.01000 -0.00600
As 0.03020 0.02650 0.02040 0.00110 -0.00940 -0.00350
O1 0.01600 0.02900 0.03300 -0.00100 -0.01000 -0.00500
O-H2 0.02600 0.03700 0.02100 -0.00300 -0.01300 -0.00600
O3 0.03600 0.02200 0.03500 0.00800 -0.02300 -0.00800
O4 0.04700 0.03600 0.01600 0.02000 -0.00800 -0.01300
O-H5 0.03300 0.03700 0.04000 -0.00600 -0.02100 0.00100
O5 0.03300 0.03700 0.04000 -0.00600 -0.02100 0.00100
O6 0.03100 0.04400 0.01700 0.00300 -0.00500 -0.00400
FeM1* 0.02400 0.02700 0.02100 0.00000 -0.00800 -0.00200
CuM2* 0.02700 0.02200 0.02500 0.00400 -0.01000 -0.00600
As* 0.03020 0.02650 0.02040 0.00110 -0.00940 -0.00350
O1* 0.01600 0.02900 0.03300 -0.00100 -0.01000 -0.00500
O-H2* 0.02600 0.03700 0.02100 -0.00300 -0.01300 -0.00600
O3* 0.03600 0.02200 0.03500 0.00800 -0.02300 -0.00800
O4* 0.04700 0.03600 0.01600 0.02000 -0.00800 -0.01300
O-H5* 0.03300 0.03700 0.04000 -0.00600 -0.02100 0.00100
O5* 0.03300 0.03700 0.04000 -0.00600 -0.02100 0.00100
O6* 0.03100 0.04400 0.01700 0.00300 -0.00500 -0.00400

loop_
_atom_site_label
_atom_site_fract_x
_atom_site_fract_y
_atom_site_fract_z
_atom_site_occupancy
_atom_site_type_symbol
_atom_site_attached_hydrogens
Bi12 0.09222 0.31150 0.60890 1.00000 Bi 0
Bi1 0.63610 0.28920 0.59860 0.50000 Bi 0
Bi2 0.55200 0.33080 0.61680 0.50000 Bi 0
FeM1 0.00000 0.00000 0.00000 1.00000 Fe 0
CuM2 0.00000 0.50000 0.00000 1.00000 Cu 0
As 0.16100 0.19950 0.21800 1.00000 As 0
O1 0.06000 0.43600 0.19820 1.00000 O 0
O-H2 0.12440 0.25400 0.90000 1.00000 O 1
O3 0.07650 -0.01200 0.18440 1.00000 O 0
O4 0.33650 0.23000 0.08300 1.00000 O 0
O-H5 0.13220 0.61800 0.45910 0.50000 O 1
O5 0.13220 0.61800 0.45910 0.50000 O 0
O6 0.18300 0.14200 0.39040 1.00000 O 0
FeM1* 0.50000 0.00000 0.00000 1.00000 Fe 0
CuM2* 0.50000 0.50000 0.00000 1.00000 Cu 0
As* 0.66100 0.19950 0.21800 1.00000 As 0
O1* 0.56000 0.43600 0.19820 1.00000 O 0
O-H2* 0.62440 0.25400 0.90000 1.00000 O 1
O3* 0.57650 -0.01200 0.18440 1.00000 O 0
O4* 0.83650 0.23000 0.08300 1.00000 O 0
O-H5* 0.63220 0.61800 0.45910 0.50000 O 1
O5* 0.63220 0.61800 0.45910 0.50000 O 0
O6* 0.68300 0.14200 0.39040 1.00000 O 0

loop_
_cod_changelog_entry_id
_cod_changelog_entry_author
_cod_changelog_entry_date
_cod_changelog_entry_text
1
;cod-tools version 3.8.0
Id: cif_guess_AMCSD_atom_types 9574 2023-05-10 09:00:05Z saulius
;
2023-05-10T18:48:15+03:00
;Derived atom types and hydrogen counts
from atom names that follow the AMCSD naming convention
(Wat == water, O-H == hydroxyl).
;
2
;cod-tools version 3.10.1
Id: cif_fix_AMCSD_aniso_labels 10200 2024-08-01 14:09:44Z saulius
;
2024-08-02T12:20:23+03:00
;Changed the following '_atom_site_aniso_label' values:
'OH2' -> 'O-H2'
'OH5' -> 'O-H5'
'OH2*' -> 'O-H2*'
'OH5*' -> 'O-H5*'
;

loop_
_cod_related_entry_id
_cod_related_entry_database
_cod_related_entry_code
1 AMCSD 0002817
